data_2232159
loop_
_publ_author_name
'Rodrigues, Vinola Z.'
'Vr\'abel, Viktor'
'Gowda, B. Thimme'
'Ko\<z\'i\<sek, Jozef'

_publ_section_title
;
 3-Methyl-<i>N</i>-(4-methylphenyl)benzamide
;
_journal_coeditor_code BQ2308
_journal_issue 11
_journal_name_full 'Acta Crystallographica Section E'
_journal_page_first o2894
_journal_paper_doi 10.1107/S1600536811040967
_journal_volume 67
_journal_year 2011
_chemical_formula_iupac 'C15 H15 N O'
_chemical_formula_moiety 'C15 H15 N O'
_chemical_formula_sum 'C15 H15 N O'
_chemical_formula_weight 225.28
_chemical_name_systematic
;
3-Methyl-<i>N</i>-(4-methylphenyl)benzamide
;
_space_group_crystal_system monoclinic
_space_group_IT_number 14
_space_group_name_Hall '-P 2ybc'
_space_group_name_H-M_alt 'P 1 21/c 1'
_symmetry_space_group_name_Hall '-P 2ybc'
_symmetry_space_group_name_H-M 'P 1 21/c 1'
_atom_sites_solution_hydrogens geom
_atom_sites_solution_primary direct
_atom_sites_solution_secondary difmap
_audit_creation_method SHELXL-97
_cell_angle_alpha 90.00
_cell_angle_beta 92.588(4)
_cell_angle_gamma 90.00
_cell_formula_units_Z 4
_cell_length_a 5.2694(2)
_cell_length_b 14.0877(5)
_cell_length_c 16.5665(9)
_cell_measurement_reflns_used 3030
_cell_measurement_temperature 295(2)
_cell_measurement_theta_max 28.87
_cell_measurement_theta_min 3.46
_cell_volume 1228.54(9)
_computing_cell_refinement 'CrysAlis CCD (Oxford Diffraction, 2009)'
_computing_data_collection 'CrysAlis CCD (Oxford Diffraction, 2009)'
_computing_data_reduction 'CrysAlis RED (Oxford Diffraction, 2009)'
_computing_molecular_graphics 'DIAMOND (Brandenburg, 2002)'
_computing_publication_material 'SHELXL97 (Sheldrick, 2008), PLATON (Spek, 2009) and WinGX (Farrugia, 1999)'
_computing_structure_refinement 'SHELXL97 (Sheldrick, 2008)'
_computing_structure_solution 'SHELXS97 (Sheldrick, 2008)'
_diffrn_ambient_temperature 295(2)
_diffrn_detector_area_resol_mean 0
_diffrn_measured_fraction_theta_full 0.994
_diffrn_measured_fraction_theta_max 0.994
_diffrn_measurement_device_type 'Oxford Diffraction Xcalibur'
_diffrn_measurement_method '\w scans with \k offsets'
_diffrn_radiation_monochromator graphite
_diffrn_radiation_source 'fine-focus sealed tube'
_diffrn_radiation_type MoK\a
_diffrn_radiation_wavelength 0.71073
_diffrn_reflns_av_R_equivalents 0.0374
_diffrn_reflns_av_sigmaI/netI 0.0430
_diffrn_reflns_limit_h_max 6
_diffrn_reflns_limit_h_min -6
_diffrn_reflns_limit_k_max 18
_diffrn_reflns_limit_k_min -17
_diffrn_reflns_limit_l_max 21
_diffrn_reflns_limit_l_min -21
_diffrn_reflns_number 18822
_diffrn_reflns_theta_full 27.50
_diffrn_reflns_theta_max 27.50
_diffrn_reflns_theta_min 2.46
_diffrn_standards_interval_count 200
_diffrn_standards_number 3
_exptl_absorpt_coefficient_mu 0.076
_exptl_absorpt_correction_T_max 0.989
_exptl_absorpt_correction_T_min 0.976
_exptl_absorpt_correction_type multi-scan
_exptl_absorpt_process_details
;
(CrysAlis RED; Oxford Diffraction, 2009)
;
_exptl_crystal_colour colourless
_exptl_crystal_density_diffrn 1.218
_exptl_crystal_density_method 'not measured'
_exptl_crystal_description plate
_exptl_crystal_F_000 480
_exptl_crystal_size_max 0.32
_exptl_crystal_size_mid 0.21
_exptl_crystal_size_min 0.12
_refine_diff_density_max 0.127
_refine_diff_density_min -0.154
_refine_ls_extinction_method none
_refine_ls_goodness_of_fit_ref 0.827
_refine_ls_hydrogen_treatment mixed
_refine_ls_matrix_type full
_refine_ls_number_parameters 158
_refine_ls_number_reflns 2800
_refine_ls_number_restraints 1
_refine_ls_restrained_S_all 0.827
_refine_ls_R_factor_all 0.0825
_refine_ls_R_factor_gt 0.0360
_refine_ls_shift/su_max 0.000
_refine_ls_shift/su_mean 0.000
_refine_ls_structure_factor_coef Fsqd
_refine_ls_weighting_details 'calc w=1/[\s^2^(Fo^2^)+(0.0511P)^2^] where P=(Fo^2^+2Fc^2^)/3'
_refine_ls_weighting_scheme calc
_refine_ls_wR_factor_gt 0.0799
_refine_ls_wR_factor_ref 0.0879
_reflns_number_gt 1530
_reflns_number_total 2800
_reflns_threshold_expression I>2sigma(I)
_cod_data_source_file bq2308.cif
_cod_data_source_block I
_cod_database_code 2232159
_cod_database_fobs_code 2232159

loop_
_symmetry_equiv_pos_as_xyz
'x, y, z'
'-x, y+1/2, -z+1/2'
'-x, -y, -z'
'x, -y-1/2, z-1/2'

loop_
_atom_site_type_symbol
_atom_site_label
_atom_site_fract_x
_atom_site_fract_y
_atom_site_fract_z
_atom_site_U_iso_or_equiv
_atom_site_adp_type
_atom_site_calc_flag
_atom_site_refinement_flags
_atom_site_occupancy
_atom_site_symmetry_multiplicity
C C1 0.6296(2) 0.39571(9) 0.60497(7) 0.0465(3) Uani d . 1 1
C C2 0.6781(2) 0.29397(8) 0.58628(7) 0.0440(3) Uani d . 1 1
C C3 0.5224(2) 0.22617(9) 0.61906(7) 0.0485(3) Uani d . 1 1
H H3 0.3922 0.2461 0.6511 0.058 Uiso calc R 1 1
C C4 0.5536(2) 0.12994(9) 0.60585(8) 0.0522(3) Uani d . 1 1
C C5 0.7430(2) 0.10317(10) 0.55521(8) 0.0611(4) Uani d . 1 1
H H5 0.7662 0.0391 0.5440 0.073 Uiso calc R 1 1
C C6 0.8977(3) 0.16938(11) 0.52114(9) 0.0633(4) Uani d . 1 1
H H6 1.0228 0.1495 0.4871 0.076 Uiso calc R 1 1
C C7 0.8694(2) 0.26472(10) 0.53688(8) 0.0532(3) Uani d . 1 1
H H7 0.9771 0.3090 0.5147 0.064 Uiso calc R 1 1
C C8 0.3925(3) 0.05761(11) 0.64662(10) 0.0733(5) Uani d . 1 1
H H8A 0.2724 0.0895 0.6790 0.110 Uiso calc PR 0.50 1
H H8B 0.4992 0.0174 0.6804 0.110 Uiso calc PR 0.50 1
H H8C 0.3032 0.0198 0.6064 0.110 Uiso calc PR 0.50 1
H H8D 0.4441 -0.0050 0.6315 0.110 Uiso calc PR 0.50 1
H H8E 0.2173 0.0670 0.6302 0.110 Uiso calc PR 0.50 1
H H8F 0.4134 0.0647 0.7042 0.110 Uiso calc PR 0.50 1
C C9 0.8328(2) 0.55183(9) 0.62876(7) 0.0437(3) Uani d . 1 1
C C10 0.6436(2) 0.61320(10) 0.60252(8) 0.0547(4) Uani d . 1 1
H H10 0.5077 0.5911 0.5700 0.066 Uiso calc R 1 1
C C11 0.6557(2) 0.70751(10) 0.62446(9) 0.0592(4) Uani d . 1 1
H H11 0.5264 0.7481 0.6062 0.071 Uiso calc R 1 1
C C12 0.8528(2) 0.74372(9) 0.67253(8) 0.0537(3) Uani d . 1 1
C C13 1.0412(3) 0.68103(10) 0.69753(9) 0.0620(4) Uani d . 1 1
H H13 1.1777 0.7031 0.7298 0.074 Uiso calc R 1 1
C C14 1.0328(2) 0.58675(10) 0.67604(8) 0.0568(4) Uani d . 1 1
H H14 1.1634 0.5463 0.6936 0.068 Uiso calc R 1 1
C C15 0.8641(3) 0.84701(10) 0.69657(10) 0.0796(5) Uani d . 1 1
H H15A 1.0149 0.8583 0.7299 0.119 Uiso calc PR 0.50 1
H H15B 0.7173 0.8627 0.7262 0.119 Uiso calc PR 0.50 1
H H15C 0.8673 0.8858 0.6490 0.119 Uiso calc PR 0.50 1
H H15D 0.7181 0.8795 0.6734 0.119 Uiso calc PR 0.50 1
H H15E 1.0157 0.8751 0.6772 0.119 Uiso calc PR 0.50 1
H H15F 0.8657 0.8521 0.7544 0.119 Uiso calc PR 0.50 1
N N1 0.83366(19) 0.45397(8) 0.60708(6) 0.0491(3) Uani d D 1 1
O O1 0.41508(15) 0.42350(6) 0.61856(6) 0.0643(3) Uani d . 1 1
H H1 0.980(2) 0.4272(8) 0.6061(7) 0.049(4) Uiso d D 1 1

loop_
_atom_site_aniso_label
_atom_site_aniso_U_11
_atom_site_aniso_U_22
_atom_site_aniso_U_33
_atom_site_aniso_U_12
_atom_site_aniso_U_13
_atom_site_aniso_U_23
C1 0.0427(7) 0.0474(8) 0.0496(8) 0.0044(6) 0.0048(5) -0.0005(6)
C2 0.0402(6) 0.0455(8) 0.0461(7) 0.0052(6) -0.0012(5) -0.0019(6)
C3 0.0433(6) 0.0493(9) 0.0530(8) 0.0046(6) 0.0034(5) -0.0028(6)
C4 0.0513(7) 0.0481(9) 0.0564(8) 0.0021(6) -0.0055(6) 0.0010(6)
C5 0.0685(8) 0.0458(8) 0.0686(10) 0.0087(7) -0.0016(7) -0.0068(7)
C6 0.0652(8) 0.0600(10) 0.0659(9) 0.0136(8) 0.0167(7) -0.0071(8)
C7 0.0529(7) 0.0503(9) 0.0570(8) 0.0034(6) 0.0099(6) -0.0014(7)
C8 0.0740(9) 0.0552(10) 0.0908(12) -0.0059(7) 0.0041(8) 0.0095(8)
C9 0.0416(6) 0.0416(8) 0.0485(7) 0.0016(6) 0.0070(5) 0.0010(6)
C10 0.0492(7) 0.0506(9) 0.0636(9) 0.0015(6) -0.0054(6) 0.0062(7)
C11 0.0560(8) 0.0475(9) 0.0742(10) 0.0114(7) 0.0036(7) 0.0106(7)
C12 0.0633(8) 0.0447(8) 0.0543(8) 0.0025(6) 0.0156(7) -0.0011(6)
C13 0.0612(8) 0.0569(10) 0.0670(9) -0.0020(7) -0.0061(7) -0.0104(7)
C14 0.0485(7) 0.0496(9) 0.0717(9) 0.0087(6) -0.0047(6) -0.0045(7)
C15 0.1069(12) 0.0512(10) 0.0821(11) 0.0041(9) 0.0190(9) -0.0072(8)
N1 0.0377(5) 0.0447(7) 0.0653(7) 0.0049(5) 0.0059(5) -0.0027(5)
O1 0.0427(5) 0.0512(6) 0.1003(7) 0.0044(4) 0.0162(4) -0.0083(5)

loop_
_atom_type_symbol
_atom_type_description
_atom_type_scat_dispersion_real
_atom_type_scat_dispersion_imag
_atom_type_scat_source
C C 0.0033 0.0016 'International Tables Vol C Tables 4.2.6.8 and 6.1.1.4'
H H 0.0000 0.0000 'International Tables Vol C Tables 4.2.6.8 and 6.1.1.4'
N N 0.0061 0.0033 'International Tables Vol C Tables 4.2.6.8 and 6.1.1.4'
O O 0.0106 0.0060 'International Tables Vol C Tables 4.2.6.8 and 6.1.1.4'

loop_
_geom_angle_atom_site_label_1
_geom_angle_atom_site_label_2
_geom_angle_atom_site_label_3
_geom_angle
O1 C1 N1 122.68(12)
O1 C1 C2 120.86(11)
N1 C1 C2 116.46(10)
C3 C2 C7 118.98(12)
C3 C2 C1 118.12(10)
C7 C2 C1 122.89(11)
C4 C3 C2 122.45(11)
C4 C3 H3 118.8
C2 C3 H3 118.8
C3 C4 C5 117.15(12)
C3 C4 C8 121.24(12)
C5 C4 C8 121.59(13)
C6 C5 C4 121.34(13)
C6 C5 H5 119.3
C4 C5 H5 119.3
C5 C6 C7 120.80(12)
C5 C6 H6 119.6
C7 C6 H6 119.6
C6 C7 C2 119.22(12)
C6 C7 H7 120.4
C2 C7 H7 120.4
C4 C8 H8A 109.5
C4 C8 H8B 109.5
H8A C8 H8B 109.5
C4 C8 H8C 109.5
H8A C8 H8C 109.5
H8B C8 H8C 109.5
C4 C8 H8D 109.5
H8A C8 H8D 141.1
H8B C8 H8D 56.3
H8C C8 H8D 56.3
C4 C8 H8E 109.5
H8A C8 H8E 56.3
H8B C8 H8E 141.1
H8C C8 H8E 56.3
H8D C8 H8E 109.5
C4 C8 H8F 109.5
H8A C8 H8F 56.3
H8B C8 H8F 56.3
H8C C8 H8F 141.1
H8D C8 H8F 109.5
H8E C8 H8F 109.5
C14 C9 C10 118.76(12)
C14 C9 N1 118.60(11)
C10 C9 N1 122.62(11)
C9 C10 C11 119.89(12)
C9 C10 H10 120.1
C11 C10 H10 120.1
C12 C11 C10 122.29(12)
C12 C11 H11 118.9
C10 C11 H11 118.9
C11 C12 C13 116.76(13)
C11 C12 C15 121.96(13)
C13 C12 C15 121.28(13)
C14 C13 C12 121.79(13)
C14 C13 H13 119.1
C12 C13 H13 119.1
C9 C14 C13 120.51(12)
C9 C14 H14 119.7
C13 C14 H14 119.7
C12 C15 H15A 109.5
C12 C15 H15B 109.5
H15A C15 H15B 109.5
C12 C15 H15C 109.5
H15A C15 H15C 109.5
H15B C15 H15C 109.5
C12 C15 H15D 109.5
H15A C15 H15D 141.1
H15B C15 H15D 56.3
H15C C15 H15D 56.3
C12 C15 H15E 109.5
H15A C15 H15E 56.3
H15B C15 H15E 141.1
H15C C15 H15E 56.3
H15D C15 H15E 109.5
C12 C15 H15F 109.5
H15A C15 H15F 56.3
H15B C15 H15F 56.3
H15C C15 H15F 141.1
H15D C15 H15F 109.5
H15E C15 H15F 109.5
C1 N1 C9 125.62(10)
C1 N1 H1 116.5(8)
C9 N1 H1 116.3(8)

loop_
_geom_bond_atom_site_label_1
_geom_bond_atom_site_label_2
_geom_bond_distance
C1 O1 1.2267(12)
C1 N1 1.3519(15)
C1 C2 1.4908(17)
C2 C3 1.3855(17)
C2 C7 1.3894(16)
C3 C4 1.3843(18)
C3 H3 0.9300
C4 C5 1.3849(18)
C4 C8 1.5056(19)
C5 C6 1.3764(19)
C5 H5 0.9300
C6 C7 1.3776(19)
C6 H6 0.9300
C7 H7 0.9300
C8 H8A 0.9600
C8 H8B 0.9600
C8 H8C 0.9600
C8 H8D 0.9600
C8 H8E 0.9600
C8 H8F 0.9600
C9 C14 1.3752(17)
C9 C10 1.3754(16)
C9 N1 1.4247(16)
C10 C11 1.3782(18)
C10 H10 0.9300
C11 C12 1.3776(18)
C11 H11 0.9300
C12 C13 1.3783(18)
C12 C15 1.5091(19)
C13 C14 1.3753(19)
C13 H13 0.9300
C14 H14 0.9300
C15 H15A 0.9600
C15 H15B 0.9600
C15 H15C 0.9600
C15 H15D 0.9600
C15 H15E 0.9600
C15 H15F 0.9600
N1 H1 0.857(10)

loop_
_geom_hbond_atom_site_label_D
_geom_hbond_atom_site_label_H
_geom_hbond_atom_site_label_A
_geom_hbond_site_symmetry_A
_geom_hbond_distance_DH
_geom_hbond_distance_HA
_geom_hbond_distance_DA
_geom_hbond_angle_DHA
N1 H1 O1 1_655 0.857(10) 2.295(11) 3.0910(13) 154.5(11)

loop_
_geom_torsion_atom_site_label_1
_geom_torsion_atom_site_label_2
_geom_torsion_atom_site_label_3
_geom_torsion_atom_site_label_4
_geom_torsion
O1 C1 C2 C3 -29.29(17)
N1 C1 C2 C3 149.82(11)
O1 C1 C2 C7 149.86(12)
N1 C1 C2 C7 -31.03(17)
C7 C2 C3 C4 1.41(18)
C1 C2 C3 C4 -179.40(11)
C2 C3 C4 C5 -2.49(19)
C2 C3 C4 C8 175.97(11)
C3 C4 C5 C6 1.58(19)
C8 C4 C5 C6 -176.87(13)
C4 C5 C6 C7 0.4(2)
C5 C6 C7 C2 -1.5(2)
C3 C2 C7 C6 0.64(18)
C1 C2 C7 C6 -178.50(11)
C14 C9 C10 C11 -0.67(18)
N1 C9 C10 C11 -178.89(12)
C9 C10 C11 C12 -0.1(2)
C10 C11 C12 C13 0.58(19)
C10 C11 C12 C15 -179.75(13)
C11 C12 C13 C14 -0.4(2)
C15 C12 C13 C14 179.96(13)
C10 C9 C14 C13 0.89(19)
N1 C9 C14 C13 179.17(12)
C12 C13 C14 C9 -0.4(2)
O1 C1 N1 C9 3.39(19)
C2 C1 N1 C9 -175.70(11)
C14 C9 N1 C1 139.30(12)
C10 C9 N1 C1 -42.48(18)
